data_2233014
loop_
_publ_author_name
'Gao, Shan'
'Ng, Seik Weng'

_publ_section_title
;
 Poly[\m~2~-aqua-aqua-\m~5~-naphthalene-2,7-disulfonato-strontium]
;
_journal_coeditor_code XU5381
_journal_issue 12
_journal_name_full 'Acta Crystallographica Section E'
_journal_page_first m1787
_journal_paper_doi 10.1107/S1600536811047313
_journal_volume 67
_journal_year 2011
_chemical_formula_iupac '[Sr (C10 H6 O6 S2) (H2 O)2]'
_chemical_formula_moiety 'C10 H10 O8 S2 Sr'
_chemical_formula_sum 'C10 H10 O8 S2 Sr'
_chemical_formula_weight 409.92
_chemical_name_systematic
;
Poly[\m~2~-aqua-aqua-\m~5~-naphthalene-2,7-disulfonato-strontium]
;
_space_group_IT_number 33
_symmetry_cell_setting orthorhombic
_symmetry_space_group_name_Hall 'P 2c -2n'
_symmetry_space_group_name_H-M 'P n a 21'
_atom_sites_solution_hydrogens geom
_atom_sites_solution_primary direct
_atom_sites_solution_secondary difmap
_audit_creation_method SHELXL-97
_cell_angle_alpha 90.00
_cell_angle_beta 90.00
_cell_angle_gamma 90.00
_cell_formula_units_Z 4
_cell_length_a 13.064(6)
_cell_length_b 19.324(9)
_cell_length_c 5.1989(17)
_cell_measurement_reflns_used 10271
_cell_measurement_temperature 293(2)
_cell_measurement_theta_max 27.48
_cell_measurement_theta_min 3.12
_cell_volume 1312.5(10)
_computing_cell_refinement 'RAPID-AUTO (Rigaku, 1998)'
_computing_data_collection 'RAPID-AUTO (Rigaku, 1998)'
_computing_data_reduction 'CrystalClear (Rigaku/MSC, 2002)'
_computing_molecular_graphics 'X-SEED (Barbour, 2001)'
_computing_publication_material 'publCIF (Westrip, 2010)'
_computing_structure_refinement 'SHELXL97 (Sheldrick, 2008)'
_computing_structure_solution 'SHELXS97 (Sheldrick, 2008)'
_diffrn_ambient_temperature 293(2)
_diffrn_measured_fraction_theta_full 0.996
_diffrn_measured_fraction_theta_max 0.996
_diffrn_measurement_device_type 'Rigaku R-AXIS RAPID IP'
_diffrn_measurement_method '\w scan'
_diffrn_radiation_monochromator graphite
_diffrn_radiation_source 'fine-focus sealed tube'
_diffrn_radiation_type MoK\a
_diffrn_radiation_wavelength 0.71073
_diffrn_reflns_av_R_equivalents 0.0398
_diffrn_reflns_av_sigmaI/netI 0.0421
_diffrn_reflns_limit_h_max 16
_diffrn_reflns_limit_h_min -16
_diffrn_reflns_limit_k_max 25
_diffrn_reflns_limit_k_min -24
_diffrn_reflns_limit_l_max 6
_diffrn_reflns_limit_l_min -6
_diffrn_reflns_number 11845
_diffrn_reflns_theta_full 27.48
_diffrn_reflns_theta_max 27.48
_diffrn_reflns_theta_min 3.12
_diffrn_standards_decay_% 0
_diffrn_standards_interval_count 0
_diffrn_standards_interval_time 0
_diffrn_standards_number 0
_exptl_absorpt_coefficient_mu 4.463
_exptl_absorpt_correction_T_max 0.6164
_exptl_absorpt_correction_T_min 0.5005
_exptl_absorpt_correction_type multi-scan
_exptl_absorpt_process_details '(ABSCOR; Higashi, 1995)'
_exptl_crystal_colour colorless
_exptl_crystal_density_diffrn 2.075
_exptl_crystal_density_method 'not measured'
_exptl_crystal_description prism
_exptl_crystal_F_000 816
_exptl_crystal_size_max 0.18
_exptl_crystal_size_mid 0.12
_exptl_crystal_size_min 0.12
_refine_diff_density_max 0.600
_refine_diff_density_min -0.505
_refine_ls_abs_structure_details 'Flack (1983), 1584 Friedel pairs'
_refine_ls_abs_structure_Flack -0.011(6)
_refine_ls_extinction_method none
_refine_ls_goodness_of_fit_ref 1.042
_refine_ls_hydrogen_treatment constr
_refine_ls_matrix_type full
_refine_ls_number_parameters 190
_refine_ls_number_reflns 2962
_refine_ls_number_restraints 1
_refine_ls_restrained_S_all 1.041
_refine_ls_R_factor_all 0.0327
_refine_ls_R_factor_gt 0.0277
_refine_ls_shift/su_max 0.001
_refine_ls_shift/su_mean 0.001
_refine_ls_structure_factor_coef Fsqd
_refine_ls_weighting_details 'calc w=1/[\s^2^(Fo^2^)+(0.0383P)^2^] where P=(Fo^2^+2Fc^2^)/3'
_refine_ls_weighting_scheme calc
_refine_ls_wR_factor_gt 0.0682
_refine_ls_wR_factor_ref 0.0705
_reflns_number_gt 2646
_reflns_number_total 2962
_reflns_threshold_expression I>2\s(I)
_cod_data_source_file xu5381.cif
_cod_data_source_block I
_cod_original_cell_volume 1312.5(9)
_cod_database_code 2233014
_cod_database_fobs_code 2233014

loop_
_symmetry_equiv_pos_as_xyz
'x, y, z'
'-x, -y, z+1/2'
'x+1/2, -y+1/2, z'
'-x+1/2, y+1/2, z+1/2'

loop_
_atom_site_type_symbol
_atom_site_label
_atom_site_fract_x
_atom_site_fract_y
_atom_site_fract_z
_atom_site_U_iso_or_equiv
_atom_site_adp_type
_atom_site_calc_flag
_atom_site_refinement_flags
_atom_site_occupancy
_atom_site_symmetry_multiplicity
Sr Sr1 -0.008465(18) 0.635847(12) 0.49937(9) 0.02043(9) Uani d . 1 1
S S1 0.14037(4) 0.47764(3) 0.49983(18) 0.01857(14) Uani d . 1 1
S S2 0.64351(5) 0.24848(3) 0.49376(18) 0.01863(14) Uani d . 1 1
O O1 0.14590(15) 0.55148(11) 0.5589(4) 0.0294(6) Uani d . 1 1
O O2 0.12497(16) 0.43544(11) 0.7268(4) 0.0256(5) Uani d . 1 1
O O3 0.06622(16) 0.46443(12) 0.2980(4) 0.0285(5) Uani d . 1 1
O O4 0.74894(15) 0.27350(11) 0.5219(6) 0.0310(5) Uani d . 1 1
O O5 0.63559(18) 0.19599(11) 0.2968(4) 0.0294(5) Uani d . 1 1
O O6 0.59963(17) 0.22808(12) 0.7371(4) 0.0288(5) Uani d . 1 1
O O1w 0.13881(15) 0.72744(11) 0.5039(7) 0.0376(5) Uani d . 1 1
H H1w1 0.1543 0.7369 0.6567 0.056 Uiso calc R 1 1
H H1w2 0.1903 0.7113 0.4278 0.056 Uiso calc R 1 1
O O2w 0.08346(17) 0.63163(10) 0.0225(6) 0.0315(5) Uani d . 1 1
H H2w1 0.1187 0.5953 0.0242 0.038 Uiso calc R 1 1
H H2w2 0.1257 0.6644 0.0242 0.038 Uiso calc R 1 1
C C1 0.3192(2) 0.40460(13) 0.4846(8) 0.0208(5) Uani d . 1 1
H H1 0.2958 0.3826 0.6325 0.025 Uiso calc R 1 1
C C2 0.2615(2) 0.45518(15) 0.3713(5) 0.0187(6) Uani d . 1 1
C C3 0.2939(2) 0.48863(15) 0.1474(6) 0.0240(7) Uani d . 1 1
H H3 0.2526 0.5222 0.0717 0.029 Uiso calc R 1 1
C C4 0.3857(2) 0.47221(15) 0.0399(6) 0.0230(7) Uani d . 1 1
H H4 0.4072 0.4949 -0.1083 0.028 Uiso calc R 1 1
C C5 0.4485(2) 0.42073(15) 0.1525(6) 0.0195(6) Uani d . 1 1
C C6 0.4143(2) 0.38578(15) 0.3764(6) 0.0196(6) Uani d . 1 1
C C7 0.4773(2) 0.33370(14) 0.4836(9) 0.0205(6) Uani d . 1 1
H H7 0.4555 0.3097 0.6287 0.025 Uiso calc R 1 1
C C8 0.5694(2) 0.31837(15) 0.3767(5) 0.0196(6) Uani d . 1 1
C C9 0.6062(3) 0.35484(15) 0.1587(6) 0.0247(7) Uani d . 1 1
H H9 0.6707 0.3451 0.0920 0.030 Uiso calc R 1 1
C C10 0.5462(2) 0.40419(15) 0.0481(6) 0.0241(7) Uani d . 1 1
H H10 0.5694 0.4274 -0.0974 0.029 Uiso calc R 1 1

loop_
_atom_site_aniso_label
_atom_site_aniso_U_11
_atom_site_aniso_U_22
_atom_site_aniso_U_33
_atom_site_aniso_U_12
_atom_site_aniso_U_13
_atom_site_aniso_U_23
Sr1 0.02020(14) 0.02060(13) 0.02050(13) -0.00055(9) -0.00006(17) 0.00153(17)
S1 0.0168(3) 0.0174(3) 0.0215(3) 0.0006(2) 0.0002(4) -0.0011(4)
S2 0.0182(3) 0.0182(3) 0.0195(3) -0.0003(2) -0.0002(4) 0.0013(4)
O1 0.0256(12) 0.0186(10) 0.0439(18) 0.0013(8) 0.0031(10) -0.0054(9)
O2 0.0238(12) 0.0276(12) 0.0252(11) -0.0004(9) 0.0028(9) 0.0027(9)
O3 0.0219(12) 0.0363(13) 0.0273(11) 0.0012(10) -0.0039(10) -0.0047(10)
O4 0.0206(10) 0.0311(11) 0.0414(13) -0.0040(8) -0.0073(12) 0.0085(14)
O5 0.0360(14) 0.0235(12) 0.0287(12) 0.0056(9) -0.0051(11) -0.0047(10)
O6 0.0355(14) 0.0249(11) 0.0260(12) 0.0005(10) 0.0050(10) 0.0045(10)
O1w 0.0341(12) 0.0421(13) 0.0366(12) -0.0059(9) -0.0008(16) -0.0050(16)
O2w 0.0313(11) 0.0307(11) 0.0324(13) -0.0031(9) 0.0037(14) -0.0060(11)
C1 0.0234(13) 0.0192(12) 0.0197(12) -0.0033(10) -0.0004(17) -0.0003(15)
C2 0.0143(14) 0.0210(14) 0.0210(14) -0.0008(11) -0.0003(11) -0.0046(12)
C3 0.0243(17) 0.0208(14) 0.0270(15) 0.0016(12) -0.0040(14) 0.0028(13)
C4 0.0253(15) 0.0245(14) 0.0193(19) -0.0021(11) -0.0002(13) 0.0025(12)
C5 0.0208(16) 0.0184(14) 0.0192(15) -0.0036(12) -0.0012(12) -0.0001(12)
C6 0.0210(16) 0.0159(14) 0.0219(14) -0.0016(12) -0.0027(12) -0.0023(12)
C7 0.0221(13) 0.0210(13) 0.0185(14) -0.0015(10) -0.0001(16) 0.0049(18)
C8 0.0224(16) 0.0162(14) 0.0202(13) 0.0005(12) -0.0027(12) -0.0015(11)
C9 0.0236(17) 0.0257(16) 0.0248(16) -0.0001(12) 0.0064(14) 0.0002(13)
C10 0.0271(16) 0.0243(15) 0.021(2) 0.0001(12) 0.0041(12) 0.0032(12)

loop_
_atom_type_symbol
_atom_type_description
_atom_type_scat_dispersion_real
_atom_type_scat_dispersion_imag
_atom_type_scat_source
C C 0.0033 0.0016 'International Tables Vol C Tables 4.2.6.8 and 6.1.1.4'
H H 0.0000 0.0000 'International Tables Vol C Tables 4.2.6.8 and 6.1.1.4'
O O 0.0106 0.0060 'International Tables Vol C Tables 4.2.6.8 and 6.1.1.4'
S S 0.1246 0.1234 'International Tables Vol C Tables 4.2.6.8 and 6.1.1.4'
Sr Sr -1.5307 3.2498 'International Tables Vol C Tables 4.2.6.8 and 6.1.1.4'

loop_
_geom_angle_atom_site_label_1
_geom_angle_atom_site_label_2
_geom_angle_atom_site_label_3
_geom_angle_site_symmetry_1
_geom_angle_site_symmetry_3
_geom_angle
O2 Sr1 O6 2_564 4_554 78.25(8)
O2 Sr1 O5 2_564 4 101.47(8)
O6 Sr1 O5 4_554 4 72.56(8)
O2 Sr1 O3 2_564 2_565 75.53(8)
O6 Sr1 O3 4_554 2_565 135.12(7)
O5 Sr1 O3 4 2_565 77.77(8)
O2 Sr1 O1 2_564 . 101.17(7)
O6 Sr1 O1 4_554 . 149.72(7)
O5 Sr1 O1 4 . 135.70(8)
O3 Sr1 O1 2_565 . 71.79(7)
O2 Sr1 O1w 2_564 . 145.90(10)
O6 Sr1 O1w 4_554 . 82.82(8)
O5 Sr1 O1w 4 . 99.51(9)
O3 Sr1 O1w 2_565 . 135.57(9)
O1 Sr1 O1w . . 81.56(8)
O2 Sr1 O2w 2_564 . 74.84(7)
O6 Sr1 O2w 4_554 . 75.06(7)
O5 Sr1 O2w 4 . 147.45(7)
O3 Sr1 O2w 2_565 . 130.00(7)
O1 Sr1 O2w . . 75.62(7)
O1w Sr1 O2w . . 72.99(10)
O2 Sr1 O2w 2_564 1_556 138.66(7)
O6 Sr1 O2w 4_554 1_556 134.37(7)
O5 Sr1 O2w 4 1_556 73.79(7)
O3 Sr1 O2w 2_565 1_556 63.25(7)
O1 Sr1 O2w . 1_556 64.07(7)
O1w Sr1 O2w . 1_556 73.33(9)
O2w Sr1 O2w . 1_556 130.23(8)
O2 S1 O3 . . 113.41(13)
O2 S1 O1 . . 112.68(14)
O3 S1 O1 . . 110.90(13)
O2 S1 C2 . . 107.06(13)
O3 S1 C2 . . 106.29(14)
O1 S1 C2 . . 105.92(13)
O6 S2 O5 . . 113.63(13)
O6 S2 O4 . . 112.04(16)
O5 S2 O4 . . 111.67(15)
O6 S2 C8 . . 107.02(14)
O5 S2 C8 . . 104.65(14)
O4 S2 C8 . . 107.23(14)
S1 O1 Sr1 . . 123.13(12)
S1 O2 Sr1 . 2_565 149.15(13)
S1 O3 Sr1 . 2_564 139.31(13)
S2 O5 Sr1 . 4_544 142.79(14)
S2 O6 Sr1 . 4_545 147.99(15)
Sr1 O1w H1w1 . . 109.5
Sr1 O1w H1w2 . . 109.5
H1w1 O1w H1w2 . . 109.5
Sr1 O2w Sr1 . 1_554 130.23(8)
Sr1 O2w H2w1 . . 104.7
Sr1 O2w H2w1 1_554 . 104.7
Sr1 O2w H2w2 . . 104.7
Sr1 O2w H2w2 1_554 . 104.7
H2w1 O2w H2w2 . . 105.7
C2 C1 C6 . . 119.8(3)
C2 C1 H1 . . 120.1
C6 C1 H1 . . 120.1
C1 C2 C3 . . 121.5(3)
C1 C2 S1 . . 120.3(2)
C3 C2 S1 . . 118.1(2)
C4 C3 C2 . . 120.1(3)
C4 C3 H3 . . 120.0
C2 C3 H3 . . 120.0
C3 C4 C5 . . 120.3(3)
C3 C4 H4 . . 119.8
C5 C4 H4 . . 119.8
C4 C5 C6 . . 119.4(3)
C4 C5 C10 . . 121.3(3)
C6 C5 C10 . . 119.2(3)
C1 C6 C7 . . 122.6(3)
C1 C6 C5 . . 118.8(3)
C7 C6 C5 . . 118.6(3)
C8 C7 C6 . . 120.6(3)
C8 C7 H7 . . 119.7
C6 C7 H7 . . 119.7
C7 C8 C9 . . 121.2(3)
C7 C8 S2 . . 120.7(2)
C9 C8 S2 . . 118.0(2)
C10 C9 C8 . . 119.4(3)
C10 C9 H9 . . 120.3
C8 C9 H9 . . 120.3
C9 C10 C5 . . 120.8(3)
C9 C10 H10 . . 119.6
C5 C10 H10 . . 119.6

loop_
_geom_bond_atom_site_label_1
_geom_bond_atom_site_label_2
_geom_bond_site_symmetry_2
_geom_bond_distance
_geom_bond_publ_flag
Sr1 O1 . 2.612(2) y
Sr1 O2 2_564 2.494(2) y
Sr1 O3 2_565 2.595(2) y
Sr1 O5 4 2.549(2) y
Sr1 O6 4_554 2.540(2) y
Sr1 O1w . 2.614(2) y
Sr1 O2w . 2.756(3) y
Sr1 O2w 1_556 2.974(3) y
S1 O2 . 1.448(2) ?
S1 O3 . 1.451(2) ?
S1 O1 . 1.461(2) ?
S1 C2 . 1.772(3) ?
S2 O6 . 1.444(2) ?
S2 O5 . 1.445(2) ?
S2 O4 . 1.467(2) ?
S2 C8 . 1.769(3) ?
O2 Sr1 2_565 2.494(2) ?
O3 Sr1 2_564 2.595(2) ?
O5 Sr1 4_544 2.549(2) ?
O6 Sr1 4_545 2.540(2) ?
O1w H1w1 . 0.8400 ?
O1w H1w2 . 0.8400 ?
O2w Sr1 1_554 2.974(3) ?
O2w H2w1 . 0.8400 ?
O2w H2w2 . 0.8400 ?
C1 C2 . 1.367(4) ?
C1 C6 . 1.412(4) ?
C1 H1 . 0.9300 ?
C2 C3 . 1.397(4) ?
C3 C4 . 1.360(4) ?
C3 H3 . 0.9300 ?
C4 C5 . 1.417(4) ?
C4 H4 . 0.9300 ?
C5 C6 . 1.418(4) ?
C5 C10 . 1.423(4) ?
C6 C7 . 1.414(4) ?
C7 C8 . 1.358(4) ?
C7 H7 . 0.9300 ?
C8 C9 . 1.418(4) ?
C9 C10 . 1.362(4) ?
C9 H9 . 0.9300 ?
C10 H10 . 0.9300 ?

loop_
_geom_hbond_atom_site_label_D
_geom_hbond_atom_site_label_H
_geom_hbond_atom_site_label_A
_geom_hbond_site_symmetry_A
_geom_hbond_distance_DH
_geom_hbond_distance_HA
_geom_hbond_distance_DA
_geom_hbond_angle_DHA
O1w H1w1 O4 2_665 0.84 2.29 3.066(4) 154
O1w H1w2 O4 2_664 0.84 2.27 2.904(4) 132
O2w H2w2 O4 2_664 0.84 2.03 2.856(3) 167

loop_
_geom_torsion_atom_site_label_1
_geom_torsion_atom_site_label_2
_geom_torsion_atom_site_label_3
_geom_torsion_atom_site_label_4
_geom_torsion_site_symmetry_1
_geom_torsion_site_symmetry_4
_geom_torsion
O2 S1 O1 Sr1 . . -99.69(16)
O3 S1 O1 Sr1 . . 28.67(19)
C2 S1 O1 Sr1 . . 143.58(13)
O2 Sr1 O1 S1 2_564 . -14.73(16)
O6 Sr1 O1 S1 4_554 . -100.53(18)
O5 Sr1 O1 S1 4 . 104.78(16)
O3 Sr1 O1 S1 2_565 . 55.81(15)
O1w Sr1 O1 S1 . . -160.21(17)
O2w Sr1 O1 S1 . . -85.71(15)
O2w Sr1 O1 S1 1_556 . 124.29(16)
O3 S1 O2 Sr1 . 2_565 -22.5(3)
O1 S1 O2 Sr1 . 2_565 104.6(3)
C2 S1 O2 Sr1 . 2_565 -139.4(2)
Sr1 S1 O2 Sr1 . 2_565 64.1(3)
O2 S1 O3 Sr1 . 2_564 -62.7(2)
O1 S1 O3 Sr1 . 2_564 169.39(18)
C2 S1 O3 Sr1 . 2_564 54.7(2)
Sr1 S1 O3 Sr1 . 2_564 -173.4(2)
O6 S2 O5 Sr1 . 4_544 72.0(3)
O4 S2 O5 Sr1 . 4_544 -160.0(2)
C8 S2 O5 Sr1 . 4_544 -44.4(3)
O5 S2 O6 Sr1 . 4_545 0.2(3)
O4 S2 O6 Sr1 . 4_545 -127.6(2)
C8 S2 O6 Sr1 . 4_545 115.2(3)
O2 Sr1 O2w Sr1 2_564 1_554 37.85(9)
O6 Sr1 O2w Sr1 4_554 1_554 -43.75(10)
O5 Sr1 O2w Sr1 4 1_554 -49.76(17)
O3 Sr1 O2w Sr1 2_565 1_554 93.43(12)
O1 Sr1 O2w Sr1 . 1_554 143.91(11)
O1w Sr1 O2w Sr1 . 1_554 -130.67(11)
O2w Sr1 O2w Sr1 1_556 1_554 180.0
S1 Sr1 O2w Sr1 . 1_554 123.51(9)
C6 C1 C2 C3 . . 0.7(4)
C6 C1 C2 S1 . . 178.3(2)
O2 S1 C2 C1 . . 1.7(3)
O3 S1 C2 C1 . . -119.8(3)
O1 S1 C2 C1 . . 122.2(3)
Sr1 S1 C2 C1 . . 151.7(2)
O2 S1 C2 C3 . . 179.3(2)
O3 S1 C2 C3 . . 57.8(2)
O1 S1 C2 C3 . . -60.2(3)
Sr1 S1 C2 C3 . . -30.7(3)
C1 C2 C3 C4 . . -1.4(4)
S1 C2 C3 C4 . . -179.0(2)
C2 C3 C4 C5 . . 0.6(4)
C3 C4 C5 C6 . . 0.9(4)
C3 C4 C5 C10 . . -178.0(3)
C2 C1 C6 C7 . . -179.7(3)
C2 C1 C6 C5 . . 0.7(4)
C4 C5 C6 C1 . . -1.5(4)
C10 C5 C6 C1 . . 177.4(3)
C4 C5 C6 C7 . . 178.9(3)
C10 C5 C6 C7 . . -2.2(4)
C1 C6 C7 C8 . . -178.4(3)
C5 C6 C7 C8 . . 1.1(5)
C6 C7 C8 C9 . . 1.4(5)
C6 C7 C8 S2 . . -174.7(2)
O6 S2 C8 C7 . . -13.3(3)
O5 S2 C8 C7 . . 107.5(3)
O4 S2 C8 C7 . . -133.7(3)
O6 S2 C8 C9 . . 170.5(2)
O5 S2 C8 C9 . . -68.6(3)
O4 S2 C8 C9 . . 50.1(3)
C7 C8 C9 C10 . . -2.7(5)
S2 C8 C9 C10 . . 173.4(2)
C8 C9 C10 C5 . . 1.6(5)
C4 C5 C10 C9 . . 179.7(3)
C6 C5 C10 C9 . . 0.8(4)
